data_4110901
loop_
_publ_author_name
'Victoria K. Landry'
'Mao Minoura'
'Keliang Pang'
'Daniela Buccella'
'Bryte V. Kelly'
'Gerard Parkin'

_publ_section_title
;
 Synthesis and Structural Characterization of
 1-Mesityl-1,3-dihydro-imidazole-2-selone and
 Bis(1-mesitylimidazol-2-yl)diselenide: Experimental Evidence That the
 Selone Is More Stable Than the Selenol Tautomer
;
_journal_name_full 'Journal of the American Chemical Society'
_journal_page_first 12490
_journal_page_last 12497
_journal_paper_doi 10.1021/ja063168e
_journal_volume 128
_journal_year 2006
_chemical_formula_sum 'C12 H14 N2 Se'
_chemical_formula_weight 265.21
_chemical_name_systematic
; 
 ? 
;
_space_group_IT_number 14
_symmetry_cell_setting monoclinic
_symmetry_space_group_name_Hall '-P 2ybc'
_symmetry_space_group_name_H-M 'P 1 21/c 1'
_atom_sites_solution_hydrogens geom
_atom_sites_solution_primary direct
_atom_sites_solution_secondary difmap
_audit_creation_method SHELXL-97
_cell_angle_alpha 90.00
_cell_angle_beta 90.1930(10)
_cell_angle_gamma 90.00
_cell_formula_units_Z 4
_cell_length_a 7.6278(5)
_cell_length_b 21.1826(13)
_cell_length_c 7.4022(5)
_cell_measurement_reflns_used 4406
_cell_measurement_temperature 243(2)
_cell_measurement_theta_max 27.898
_cell_measurement_theta_min 2.671
_cell_volume 1196.02(13)
_computing_cell_refinement 'Bruker SMART'
_computing_data_collection 'Bruker SMART'
_computing_data_reduction 'Bruker SHELXTL'
_computing_molecular_graphics 'Bruker SHELXTL'
_computing_publication_material 'Bruker SHELXTL'
_computing_structure_refinement 'SHELXL-97 (Sheldrick, 1997)'
_computing_structure_solution 'SHELXS-97 (Sheldrick, 1990)'
_diffrn_ambient_temperature 243(2)
_diffrn_measured_fraction_theta_full 0.930
_diffrn_measured_fraction_theta_max 0.930
_diffrn_measurement_device_type 'CCD area detector'
_diffrn_measurement_method 'phi and omega scans'
_diffrn_radiation_monochromator graphite
_diffrn_radiation_source 'fine-focus sealed tube'
_diffrn_radiation_type MoK\a
_diffrn_radiation_wavelength 0.71073
_diffrn_reflns_av_R_equivalents 0.0244
_diffrn_reflns_av_sigmaI/netI 0.0233
_diffrn_reflns_limit_h_max 9
_diffrn_reflns_limit_h_min -10
_diffrn_reflns_limit_k_max 28
_diffrn_reflns_limit_k_min -10
_diffrn_reflns_limit_l_max 9
_diffrn_reflns_limit_l_min -9
_diffrn_reflns_number 8092
_diffrn_reflns_theta_full 28.21
_diffrn_reflns_theta_max 28.21
_diffrn_reflns_theta_min 2.67
_exptl_absorpt_coefficient_mu 3.109
_exptl_absorpt_correction_T_max 0.6528
_exptl_absorpt_correction_T_min 0.5752
_exptl_absorpt_correction_type empirical
_exptl_absorpt_process_details sadabs
_exptl_crystal_colour YELLOW
_exptl_crystal_density_diffrn 1.473
_exptl_crystal_description BLOCK
_exptl_crystal_F_000 536
_exptl_crystal_size_max 0.20
_exptl_crystal_size_mid 0.20
_exptl_crystal_size_min 0.15
_refine_diff_density_max 0.465
_refine_diff_density_min -0.466
_refine_diff_density_rms 0.066
_refine_ls_extinction_coef 0.0014(11)
_refine_ls_extinction_expression Fc^*^=kFc[1+0.001xFc^2^\l^3^/sin(2\q)]^-1/4^
_refine_ls_extinction_method SHELXL
_refine_ls_goodness_of_fit_ref 1.022
_refine_ls_hydrogen_treatment constr
_refine_ls_matrix_type full
_refine_ls_number_parameters 137
_refine_ls_number_reflns 2736
_refine_ls_number_restraints 0
_refine_ls_restrained_S_all 1.022
_refine_ls_R_factor_all 0.0423
_refine_ls_R_factor_gt 0.0334
_refine_ls_shift/su_max 0.000
_refine_ls_shift/su_mean 0.000
_refine_ls_structure_factor_coef Fsqd
_refine_ls_weighting_details 'calc w=1/[\s^2^(Fo^2^)+(0.0708P)^2^+0.0000P] where P=(Fo^2^+2Fc^2^)/3'
_refine_ls_weighting_scheme calc
_refine_ls_wR_factor_gt 0.0975
_refine_ls_wR_factor_ref 0.1015
_reflns_number_gt 2285
_reflns_number_total 2736
_reflns_threshold_expression >2sigma(I)
_cod_data_source_file ja063168esi20060505_030009.cif
_cod_data_source_block seims10
_cod_database_code 4110901

loop_
_symmetry_equiv_pos_as_xyz
'x, y, z'
'-x, y+1/2, -z+1/2'
'-x, -y, -z'
'x, -y-1/2, z-1/2'

loop_
_atom_site_label
_atom_site_type_symbol
_atom_site_fract_x
_atom_site_fract_y
_atom_site_fract_z
_atom_site_U_iso_or_equiv
_atom_site_adp_type
_atom_site_occupancy
_atom_site_symmetry_multiplicity
_atom_site_calc_flag
_atom_site_refinement_flags
Se Se 0.15607(4) 0.404880(11) 0.06577(4) 0.04338(14) Uani 1 1 d .
C1 C 0.2024(3) 0.43755(10) -0.1602(3) 0.0332(5) Uani 1 1 d .
C2 C 0.2032(4) 0.49970(14) -0.4044(4) 0.0470(6) Uani 1 1 d .
H2A H 0.1782 0.5337 -0.4819 0.056 Uiso 1 1 calc R
C3 C 0.3094(4) 0.45132(12) -0.4399(4) 0.0444(6) Uani 1 1 d .
H3A H 0.3720 0.4445 -0.5474 0.053 Uiso 1 1 calc R
N1 N 0.1370(3) 0.49082(9) -0.2343(3) 0.0410(5) Uani 1 1 d .
H1A H 0.0631 0.5160 -0.1814 0.049 Uiso 1 1 calc R
N2 N 0.3100(3) 0.41272(9) -0.2875(3) 0.0354(4) Uani 1 1 d .
C11 C 0.4125(3) 0.35598(10) -0.2658(3) 0.0334(5) Uani 1 1 d .
C12 C 0.3436(3) 0.29859(11) -0.3216(3) 0.0374(5) Uani 1 1 d .
C13 C 0.4452(4) 0.24521(12) -0.2999(3) 0.0410(6) Uani 1 1 d .
H13A H 0.4008 0.2061 -0.3388 0.049 Uiso 1 1 calc R
C14 C 0.6113(4) 0.24764(12) -0.2222(3) 0.0414(6) Uani 1 1 d .
C15 C 0.6771(3) 0.30598(12) -0.1714(3) 0.0401(6) Uani 1 1 d .
H15A H 0.7910 0.3083 -0.1231 0.048 Uiso 1 1 calc R
C16 C 0.5795(3) 0.36154(11) -0.1898(3) 0.0359(5) Uani 1 1 d .
C17 C 0.1619(4) 0.29476(16) -0.4054(5) 0.0562(8) Uani 1 1 d .
H17A H 0.1358 0.2512 -0.4363 0.084 Uiso 1 1 calc R
H17B H 0.1580 0.3205 -0.5138 0.084 Uiso 1 1 calc R
H17C H 0.0759 0.3101 -0.3198 0.084 Uiso 1 1 calc R
C18 C 0.7171(5) 0.18838(14) -0.1915(4) 0.0577(8) Uani 1 1 d .
H18A H 0.8288 0.1993 -0.1367 0.087 Uiso 1 1 calc R
H18B H 0.7371 0.1675 -0.3061 0.087 Uiso 1 1 calc R
H18C H 0.6533 0.1603 -0.1117 0.087 Uiso 1 1 calc R
C19 C 0.6497(4) 0.42417(13) -0.1272(4) 0.0506(7) Uani 1 1 d .
H19A H 0.5636 0.4568 -0.1512 0.076 Uiso 1 1 calc R
H19B H 0.7570 0.4337 -0.1915 0.076 Uiso 1 1 calc R
H19C H 0.6736 0.4224 0.0015 0.076 Uiso 1 1 calc R

loop_
_atom_site_aniso_label
_atom_site_aniso_U_11
_atom_site_aniso_U_22
_atom_site_aniso_U_33
_atom_site_aniso_U_23
_atom_site_aniso_U_13
_atom_site_aniso_U_12
Se 0.0510(2) 0.03899(18) 0.04015(19) 0.00564(10) 0.00851(12) 0.01477(10)
C1 0.0318(12) 0.0299(10) 0.0378(12) -0.0032(9) -0.0012(9) 0.0010(9)
C2 0.0516(16) 0.0491(14) 0.0403(15) 0.0117(11) 0.0000(12) 0.0042(12)
C3 0.0471(15) 0.0492(14) 0.0368(13) 0.0031(11) 0.0031(11) 0.0026(12)
N1 0.0434(12) 0.0370(10) 0.0425(12) 0.0007(9) 0.0003(9) 0.0095(9)
N2 0.0343(11) 0.0365(10) 0.0356(11) -0.0023(8) 0.0030(9) -0.0006(8)
C11 0.0335(12) 0.0335(11) 0.0332(12) -0.0049(9) 0.0050(9) 0.0023(9)
C12 0.0340(13) 0.0404(12) 0.0377(13) -0.0082(10) 0.0038(10) -0.0029(9)
C13 0.0473(15) 0.0360(11) 0.0396(14) -0.0076(10) 0.0090(11) -0.0035(10)
C14 0.0465(14) 0.0449(13) 0.0327(13) 0.0010(10) 0.0083(10) 0.0118(11)
C15 0.0353(13) 0.0500(14) 0.0350(13) 0.0007(10) 0.0018(10) 0.0050(11)
C16 0.0351(13) 0.0410(12) 0.0318(12) -0.0043(10) 0.0039(10) -0.0023(10)
C17 0.0395(16) 0.0528(17) 0.076(2) -0.0194(14) -0.0103(15) -0.0049(12)
C18 0.072(2) 0.0538(16) 0.0475(17) 0.0008(13) 0.0044(15) 0.0217(15)
C19 0.0464(16) 0.0458(13) 0.0595(18) -0.0027(13) -0.0081(13) -0.0082(12)

loop_
_atom_type_symbol
_atom_type_description
_atom_type_scat_dispersion_real
_atom_type_scat_dispersion_imag
_atom_type_scat_source
C C 0.0033 0.0016 'International Tables Vol C Tables 4.2.6.8 and 6.1.1.4'
H H 0.0000 0.0000 'International Tables Vol C Tables 4.2.6.8 and 6.1.1.4'
N N 0.0061 0.0033 'International Tables Vol C Tables 4.2.6.8 and 6.1.1.4'
Se Se -0.0929 2.2259 'International Tables Vol C Tables 4.2.6.8 and 6.1.1.4'

loop_
_geom_angle_atom_site_label_1
_geom_angle_atom_site_label_2
_geom_angle_atom_site_label_3
_geom_angle
_geom_angle_site_symmetry_3
N1 C1 N2 105.4(2) .
N1 C1 Se 127.61(18) .
N2 C1 Se 126.99(17) .
C3 C2 N1 107.5(2) .
C2 C3 N2 106.9(2) .
C1 N1 C2 110.6(2) .
C1 N1 Se 129.79(16) 3_565
C2 N1 Se 119.64(16) 3_565
C1 N2 C3 109.5(2) .
C1 N2 C11 125.1(2) .
C3 N2 C11 125.4(2) .
C12 C11 C16 122.6(2) .
C12 C11 N2 119.5(2) .
C16 C11 N2 117.92(19) .
C13 C12 C11 118.2(2) .
C13 C12 C17 121.0(2) .
C11 C12 C17 120.9(2) .
C12 C13 C14 121.9(2) .
C15 C14 C13 118.3(2) .
C15 C14 C18 120.5(3) .
C13 C14 C18 121.2(3) .
C14 C15 C16 122.1(2) .
C11 C16 C15 116.9(2) .
C11 C16 C19 121.5(2) .
C15 C16 C19 121.6(2) .

loop_
_geom_bond_atom_site_label_1
_geom_bond_atom_site_label_2
_geom_bond_distance
_geom_bond_site_symmetry_2
Se C1 1.845(2) .
C1 N1 1.349(3) .
C1 N2 1.358(3) .
C2 C3 1.333(4) .
C2 N1 1.372(3) .
C3 N2 1.394(3) .
N1 Se 3.384(2) 3_565
N2 C11 1.443(3) .
C11 C12 1.387(3) .
C11 C16 1.396(4) .
C12 C13 1.380(4) .
C12 C17 1.519(4) .
C13 C14 1.391(4) .
C14 C15 1.385(4) .
C14 C18 1.509(4) .
C15 C16 1.399(3) .
C16 C19 1.503(4) .
